data_4326299
loop_
_publ_author_name
'Hiroyasu Furukawa'
'Yong Bok Go'
'Nakeun Ko'
'Young Kwan Park'
'Fernando J. Uribe-Romo'
'Jaheon Kim'
'Michael O'Keeffe'
'Omar M. Yaghi'

_publ_contact_author_address
;Center for Reticular Chemistry at the California NanoSystems Institute
Department of Chemistry and Biochemistry
University of California-Los Angeles 
607 East Charles E. Young Drive, Los Angeles, CA 90095
;
_publ_contact_author_email yaghi@chem.ucla.edu
_publ_contact_author_name 'Omar M. Yaghi'
_publ_contact_author_phone 310-206-0398
_publ_section_title
;
 Isoreticular Expansion of Metal-Organic Frameworks with Triangular and
 Square Building Units and the Lowest Calculated Density for Porous
 Crystals
;
_journal_name_full 'Inorganic Chemistry'
_journal_page_first 9147
_journal_page_last 9152
_journal_paper_doi 10.1021/ic201376t
_journal_volume 50
_journal_year 2011
_chemical_formula_sum 'C90 H54 Cu3 N0 O15'
_chemical_formula_weight 1565.95
_chemical_name_systematic
; 
 ? 
;
_space_group_IT_number 225
_symmetry_cell_setting cubic
_symmetry_space_group_name_Hall '-F 4 2 3'
_symmetry_space_group_name_H-M 'F m -3 m'
_atom_sites_solution_hydrogens geom
_atom_sites_solution_primary direct
_atom_sites_solution_secondary difmap
_audit_creation_method SHELXL-97
_cell_angle_alpha 90.00
_cell_angle_beta 90.00
_cell_angle_gamma 90.00
_cell_formula_units_Z 16
_cell_length_a 68.3112(6)
_cell_length_b 68.3112(6)
_cell_length_c 68.3112(6)
_cell_measurement_temperature 258(2)
_cell_volume 318769(5)
_computing_structure_refinement 'SHELXL-97 (Sheldrick, 1997)'
_computing_structure_solution 'SHELXS-97 (Sheldrick, 1990)'
_diffrn_ambient_temperature 258(2)
_diffrn_measured_fraction_theta_full 1.000
_diffrn_measured_fraction_theta_max 1.000
_diffrn_measurement_device_type 'Bruker APEX CCD'
_diffrn_radiation_monochromator graphite
_diffrn_radiation_source 'fine-focus sealed tube'
_diffrn_radiation_type CuK\a
_diffrn_radiation_wavelength 1.54178
_diffrn_reflns_av_R_equivalents 0.4370
_diffrn_reflns_av_sigmaI/netI 0.0863
_diffrn_reflns_limit_h_max 55
_diffrn_reflns_limit_h_min -56
_diffrn_reflns_limit_k_max 52
_diffrn_reflns_limit_k_min -56
_diffrn_reflns_limit_l_max 56
_diffrn_reflns_limit_l_min -56
_diffrn_reflns_number 220635
_diffrn_reflns_theta_full 39.97
_diffrn_reflns_theta_max 39.97
_diffrn_reflns_theta_min 1.12
_exptl_absorpt_coefficient_mu 0.146
_exptl_absorpt_correction_type none
_exptl_crystal_colour blue
_exptl_crystal_density_diffrn 0.131
_exptl_crystal_description block
_exptl_crystal_F_000 12816
_exptl_crystal_size_max 0.35
_exptl_crystal_size_mid 0.35
_exptl_crystal_size_min 0.30
_platon_squeeze_details
;
;
_refine_diff_density_max 0.193
_refine_diff_density_min -0.413
_refine_diff_density_rms 0.027
_refine_ls_extinction_expression Fc^*^=kFc[1+0.001xFc^2^\l^3^/sin(2\q)]^-1/4^
_refine_ls_extinction_method SHELXL
_refine_ls_goodness_of_fit_ref 1.274
_refine_ls_hydrogen_treatment constr
_refine_ls_matrix_type full
_refine_ls_number_parameters 97
_refine_ls_number_reflns 4662
_refine_ls_number_restraints 56
_refine_ls_restrained_S_all 1.280
_refine_ls_R_factor_all 0.2570
_refine_ls_R_factor_gt 0.1525
_refine_ls_shift/su_max 0.000
_refine_ls_shift/su_mean 0.000
_refine_ls_structure_factor_coef Fsqd
_refine_ls_weighting_details 'calc w=1/[\s^2^(Fo^2^)+(0.2000P)^2^+0.0000P] where P=(Fo^2^+2Fc^2^)/3'
_refine_ls_weighting_scheme calc
_refine_ls_wR_factor_gt 0.4390
_refine_ls_wR_factor_ref 0.4671
_reflns_number_gt 1857
_reflns_number_total 4662
_reflns_threshold_expression >2sigma(I)
_cod_data_source_file ic201376t_si_002_3.cif
_cod_data_source_block m399
_cod_database_code 4326299

loop_
_symmetry_equiv_pos_as_xyz
'x, y, z'
'-x, -y, z'
'-x, y, -z'
'x, -y, -z'
'z, x, y'
'z, -x, -y'
'-z, -x, y'
'-z, x, -y'
'y, z, x'
'-y, z, -x'
'y, -z, -x'
'-y, -z, x'
'y, x, -z'
'-y, -x, -z'
'y, -x, z'
'-y, x, z'
'x, z, -y'
'-x, z, y'
'-x, -z, -y'
'x, -z, y'
'z, y, -x'
'z, -y, x'
'-z, y, x'
'-z, -y, -x'
'x, y+1/2, z+1/2'
'-x, -y+1/2, z+1/2'
'-x, y+1/2, -z+1/2'
'x, -y+1/2, -z+1/2'
'z, x+1/2, y+1/2'
'z, -x+1/2, -y+1/2'
'-z, -x+1/2, y+1/2'
'-z, x+1/2, -y+1/2'
'y, z+1/2, x+1/2'
'-y, z+1/2, -x+1/2'
'y, -z+1/2, -x+1/2'
'-y, -z+1/2, x+1/2'
'y, x+1/2, -z+1/2'
'-y, -x+1/2, -z+1/2'
'y, -x+1/2, z+1/2'
'-y, x+1/2, z+1/2'
'x, z+1/2, -y+1/2'
'-x, z+1/2, y+1/2'
'-x, -z+1/2, -y+1/2'
'x, -z+1/2, y+1/2'
'z, y+1/2, -x+1/2'
'z, -y+1/2, x+1/2'
'-z, y+1/2, x+1/2'
'-z, -y+1/2, -x+1/2'
'x+1/2, y, z+1/2'
'-x+1/2, -y, z+1/2'
'-x+1/2, y, -z+1/2'
'x+1/2, -y, -z+1/2'
'z+1/2, x, y+1/2'
'z+1/2, -x, -y+1/2'
'-z+1/2, -x, y+1/2'
'-z+1/2, x, -y+1/2'
'y+1/2, z, x+1/2'
'-y+1/2, z, -x+1/2'
'y+1/2, -z, -x+1/2'
'-y+1/2, -z, x+1/2'
'y+1/2, x, -z+1/2'
'-y+1/2, -x, -z+1/2'
'y+1/2, -x, z+1/2'
'-y+1/2, x, z+1/2'
'x+1/2, z, -y+1/2'
'-x+1/2, z, y+1/2'
'-x+1/2, -z, -y+1/2'
'x+1/2, -z, y+1/2'
'z+1/2, y, -x+1/2'
'z+1/2, -y, x+1/2'
'-z+1/2, y, x+1/2'
'-z+1/2, -y, -x+1/2'
'x+1/2, y+1/2, z'
'-x+1/2, -y+1/2, z'
'-x+1/2, y+1/2, -z'
'x+1/2, -y+1/2, -z'
'z+1/2, x+1/2, y'
'z+1/2, -x+1/2, -y'
'-z+1/2, -x+1/2, y'
'-z+1/2, x+1/2, -y'
'y+1/2, z+1/2, x'
'-y+1/2, z+1/2, -x'
'y+1/2, -z+1/2, -x'
'-y+1/2, -z+1/2, x'
'y+1/2, x+1/2, -z'
'-y+1/2, -x+1/2, -z'
'y+1/2, -x+1/2, z'
'-y+1/2, x+1/2, z'
'x+1/2, z+1/2, -y'
'-x+1/2, z+1/2, y'
'-x+1/2, -z+1/2, -y'
'x+1/2, -z+1/2, y'
'z+1/2, y+1/2, -x'
'z+1/2, -y+1/2, x'
'-z+1/2, y+1/2, x'
'-z+1/2, -y+1/2, -x'
'-x, -y, -z'
'x, y, -z'
'x, -y, z'
'-x, y, z'
'-z, -x, -y'
'-z, x, y'
'z, x, -y'
'z, -x, y'
'-y, -z, -x'
'y, -z, x'
'-y, z, x'
'y, z, -x'
'-y, -x, z'
'y, x, z'
'-y, x, -z'
'y, -x, -z'
'-x, -z, y'
'x, -z, -y'
'x, z, y'
'-x, z, -y'
'-z, -y, x'
'-z, y, -x'
'z, -y, -x'
'z, y, x'
'-x, -y+1/2, -z+1/2'
'x, y+1/2, -z+1/2'
'x, -y+1/2, z+1/2'
'-x, y+1/2, z+1/2'
'-z, -x+1/2, -y+1/2'
'-z, x+1/2, y+1/2'
'z, x+1/2, -y+1/2'
'z, -x+1/2, y+1/2'
'-y, -z+1/2, -x+1/2'
'y, -z+1/2, x+1/2'
'-y, z+1/2, x+1/2'
'y, z+1/2, -x+1/2'
'-y, -x+1/2, z+1/2'
'y, x+1/2, z+1/2'
'-y, x+1/2, -z+1/2'
'y, -x+1/2, -z+1/2'
'-x, -z+1/2, y+1/2'
'x, -z+1/2, -y+1/2'
'x, z+1/2, y+1/2'
'-x, z+1/2, -y+1/2'
'-z, -y+1/2, x+1/2'
'-z, y+1/2, -x+1/2'
'z, -y+1/2, -x+1/2'
'z, y+1/2, x+1/2'
'-x+1/2, -y, -z+1/2'
'x+1/2, y, -z+1/2'
'x+1/2, -y, z+1/2'
'-x+1/2, y, z+1/2'
'-z+1/2, -x, -y+1/2'
'-z+1/2, x, y+1/2'
'z+1/2, x, -y+1/2'
'z+1/2, -x, y+1/2'
'-y+1/2, -z, -x+1/2'
'y+1/2, -z, x+1/2'
'-y+1/2, z, x+1/2'
'y+1/2, z, -x+1/2'
'-y+1/2, -x, z+1/2'
'y+1/2, x, z+1/2'
'-y+1/2, x, -z+1/2'
'y+1/2, -x, -z+1/2'
'-x+1/2, -z, y+1/2'
'x+1/2, -z, -y+1/2'
'x+1/2, z, y+1/2'
'-x+1/2, z, -y+1/2'
'-z+1/2, -y, x+1/2'
'-z+1/2, y, -x+1/2'
'z+1/2, -y, -x+1/2'
'z+1/2, y, x+1/2'
'-x+1/2, -y+1/2, -z'
'x+1/2, y+1/2, -z'
'x+1/2, -y+1/2, z'
'-x+1/2, y+1/2, z'
'-z+1/2, -x+1/2, -y'
'-z+1/2, x+1/2, y'
'z+1/2, x+1/2, -y'
'z+1/2, -x+1/2, y'
'-y+1/2, -z+1/2, -x'
'y+1/2, -z+1/2, x'
'-y+1/2, z+1/2, x'
'y+1/2, z+1/2, -x'
'-y+1/2, -x+1/2, z'
'y+1/2, x+1/2, z'
'-y+1/2, x+1/2, -z'
'y+1/2, -x+1/2, -z'
'-x+1/2, -z+1/2, y'
'x+1/2, -z+1/2, -y'
'x+1/2, z+1/2, y'
'-x+1/2, z+1/2, -y'
'-z+1/2, -y+1/2, x'
'-z+1/2, y+1/2, -x'
'z+1/2, -y+1/2, -x'
'z+1/2, y+1/2, x'

loop_
_atom_site_label
_atom_site_type_symbol
_atom_site_fract_x
_atom_site_fract_y
_atom_site_fract_z
_atom_site_U_iso_or_equiv
_atom_site_adp_type
_atom_site_occupancy
_atom_site_symmetry_multiplicity
_atom_site_calc_flag
_atom_site_refinement_flags
Cu1 Cu 0.0000 0.26364(3) 0.23636(3) 0.235(2) Uani 1 4 d S
O1 O 0.01944(9) 0.24768(9) 0.22427(10) 0.225(3) Uani 1 1 d D
O2 O 0.0000 0.28846(9) 0.21154(9) 0.337(7) Uani 1 4 d S
C1 C 0.14749(14) 0.17323(16) 0.14749(14) 0.371(11) Uani 1 2 d SD
H1 H 0.1420 0.1844 0.1420 0.445 Uiso 1 2 calc SR
C2 C 0.13880(16) 0.16460(15) 0.16460(15) 0.360(11) Uani 1 2 d SD
C3 C 0.1225(2) 0.17570(17) 0.17570(17) 0.393(13) Uani 1 2 d SD
C4 C 0.11476(18) 0.19329(15) 0.16750(16) 0.558(15) Uani 1 1 d D
H4 H 0.1204 0.1987 0.1564 0.670 Uiso 1 1 calc R
C5 C 0.0984(2) 0.20241(19) 0.17653(17) 0.539(15) Uani 1 1 d D
H5 H 0.0935 0.2142 0.1719 0.647 Uiso 1 1 calc R
C6 C 0.0897(2) 0.19295(18) 0.19295(18) 0.333(10) Uani 1 2 d SD
C7 C 0.07159(17) 0.20205(12) 0.20205(12) 0.237(6) Uani 1 2 d SD
C8 C 0.06450(16) 0.21978(12) 0.19384(13) 0.337(8) Uani 1 1 d D
H8 H 0.0698 0.2248 0.1823 0.404 Uiso 1 1 calc R
C9 C 0.04903(16) 0.22973(15) 0.20379(14) 0.372(8) Uani 1 1 d D
H9 H 0.0444 0.2416 0.1991 0.446 Uiso 1 1 calc R
C10 C 0.0408(2) 0.22109(15) 0.22109(15) 0.264(7) Uani 1 2 d SDU
C11 C 0.0252(2) 0.23254(18) 0.23254(18) 0.388(17) Uani 1 2 d SD

loop_
_atom_site_aniso_label
_atom_site_aniso_U_11
_atom_site_aniso_U_22
_atom_site_aniso_U_33
_atom_site_aniso_U_23
_atom_site_aniso_U_13
_atom_site_aniso_U_12
Cu1 0.194(3) 0.255(3) 0.255(3) 0.038(2) 0.000 0.000
O1 0.180(5) 0.222(6) 0.273(7) 0.007(5) 0.039(5) 0.029(5)
O2 0.471(19) 0.270(9) 0.270(9) 0.186(11) 0.000 0.000
C1 0.361(13) 0.39(2) 0.361(13) 0.228(14) 0.167(18) 0.228(14)
C2 0.44(3) 0.319(14) 0.319(14) 0.261(18) 0.190(15) 0.190(15)
C3 0.38(2) 0.398(16) 0.398(16) 0.229(19) 0.292(15) 0.292(15)
C4 0.45(2) 0.55(2) 0.67(3) 0.43(2) 0.28(2) 0.338(19)
C5 0.41(2) 0.77(3) 0.44(2) 0.24(2) 0.266(18) 0.25(2)
C6 0.33(2) 0.334(14) 0.334(14) 0.106(16) 0.176(13) 0.176(13)
C7 0.228(14) 0.241(9) 0.241(9) 0.011(13) 0.099(7) 0.099(7)
C8 0.433(18) 0.247(12) 0.329(14) 0.096(10) 0.011(12) 0.210(12)
C9 0.322(15) 0.354(16) 0.439(19) 0.088(14) 0.141(13) 0.114(12)
C10 0.255(11) 0.268(8) 0.268(8) -0.051(9) -0.032(6) -0.032(6)
C11 0.40(3) 0.38(2) 0.38(2) 0.02(2) 0.190(15) 0.190(15)

loop_
_atom_type_symbol
_atom_type_description
_atom_type_scat_dispersion_real
_atom_type_scat_dispersion_imag
_atom_type_scat_source
C C 0.0181 0.0091 'International Tables Vol C Tables 4.2.6.8 and 6.1.1.4'
H H 0.0000 0.0000 'International Tables Vol C Tables 4.2.6.8 and 6.1.1.4'
N N 0.0311 0.0180 'International Tables Vol C Tables 4.2.6.8 and 6.1.1.4'
O O 0.0492 0.0322 'International Tables Vol C Tables 4.2.6.8 and 6.1.1.4'
Cu Cu -1.9646 0.5888 'International Tables Vol C Tables 4.2.6.8 and 6.1.1.4'

loop_
_geom_angle_atom_site_label_1
_geom_angle_atom_site_label_2
_geom_angle_atom_site_label_3
_geom_angle
_geom_angle_site_symmetry_1
_geom_angle_site_symmetry_3
O1 Cu1 O1 88.3(3) 138 43
O1 Cu1 O1 90.6(3) 138 .
O1 Cu1 O1 168.8(4) 43 .
O1 Cu1 O1 168.8(4) 138 100
O1 Cu1 O1 90.6(3) 43 100
O1 Cu1 O1 88.3(3) . 100
O1 Cu1 O2 95.6(2) 138 .
O1 Cu1 O2 95.6(2) 43 .
O1 Cu1 O2 95.6(2) . .
O1 Cu1 O2 95.6(2) 100 .
O1 Cu1 Cu1 84.4(2) 138 121
O1 Cu1 Cu1 84.4(2) 43 121
O1 Cu1 Cu1 84.4(2) . 121
O1 Cu1 Cu1 84.4(2) 100 121
O2 Cu1 Cu1 180.0(2) . 121
C11 O1 Cu1 120.0(10) . .
C2 C1 C2 120.2(4) . 9
C1 C2 C1 119.8(4) 115 .
C1 C2 C3 119.7(2) 115 .
C1 C2 C3 119.7(2) . .
C4 C3 C4 121.5(9) 115 .
C4 C3 C2 119.2(4) 115 .
C4 C3 C2 119.2(4) . .
C5 C4 C3 119.4(5) . .
C4 C5 C6 118.1(6) . .
C5 C6 C5 122.7(9) 115 .
C5 C6 C7 118.5(4) 115 .
C5 C6 C7 118.5(4) . .
C8 C7 C8 123.9(8) 115 .
C8 C7 C6 117.8(4) 115 .
C8 C7 C6 117.8(4) . .
C9 C8 C7 118.1(5) . .
C10 C9 C8 119.1(6) . .
C9 C10 C9 121.5(10) 115 .
C9 C10 C11 118.8(5) 115 .
C9 C10 C11 118.8(5) . .
O1 C11 O1 131.1(16) 115 .
O1 C11 C10 114.3(8) 115 .
O1 C11 C10 114.3(8) . .

loop_
_geom_bond_atom_site_label_1
_geom_bond_atom_site_label_2
_geom_bond_distance
_geom_bond_site_symmetry_2
Cu1 O1 1.906(7) 138
Cu1 O1 1.906(7) 43
Cu1 O1 1.906(7) .
Cu1 O1 1.906(7) 100
Cu1 O2 2.398(9) .
Cu1 Cu1 2.635(5) 121
O1 C11 1.242(6) .
C1 C2 1.437(5) .
C1 C2 1.437(5) 9
C2 C1 1.437(5) 115
C2 C3 1.546(8) .
C3 C4 1.428(5) 115
C3 C4 1.428(5) .
C4 C5 1.421(7) .
C5 C6 1.424(6) .
C6 C5 1.424(6) 115
C6 C7 1.517(8) .
C7 C8 1.420(5) 115
C7 C8 1.420(5) .
C8 C9 1.429(7) .
C9 C10 1.436(6) .
C10 C9 1.436(6) 115
C10 C11 1.535(9) .
C11 O1 1.242(6) 115

loop_
_platon_squeeze_void_nr
_platon_squeeze_void_average_x
_platon_squeeze_void_average_y
_platon_squeeze_void_average_z
_platon_squeeze_void_volume
_platon_squeeze_void_count_electrons
_platon_squeeze_void_content
1 -0.014 -0.003 -0.002 296723 117045 ' '
